data_7003471
loop_
_publ_author_name
'Chmura, Amanda J.'
'Cousins, David M.'
'Davidson, Matthew G.'
'Jones, Matthew D.'
'Lunn, Matthew D.'
'Mahon, Mary F.'

_publ_section_title
;
 Robust chiral zirconium alkoxide initiators for the room-temperature
 stereoselective ring-opening polymerisation of rac-lactide
;
_journal_issue 11
_journal_name_full 'Dalton Transactions'
_journal_page_first 1437
_journal_page_last 1443
_journal_paper_doi 10.1039/b716304e
_journal_year 2008
_chemical_absolute_configuration ad
_chemical_formula_moiety 'C38 H46 N2 O4 Zr'
_chemical_formula_sum 'C38 H46 N2 O4 Zr'
_chemical_formula_weight 685.99
_space_group_IT_number 5
_symmetry_cell_setting monoclinic
_symmetry_Int_Tables_number 5
_symmetry_space_group_name_Hall 'C 2y'
_symmetry_space_group_name_H-M 'C 1 2 1'
_atom_sites_solution_hydrogens geom
_atom_sites_solution_primary direct
_atom_sites_solution_secondary difmap
_audit_creation_method SHELXL-97
_cell_angle_alpha 90.00
_cell_angle_beta 120.8440(10)
_cell_angle_gamma 90.00
_cell_formula_units_Z 2
_cell_length_a 18.8930(4)
_cell_length_b 9.5550(2)
_cell_length_c 11.1310(2)
_cell_measurement_reflns_used 22020
_cell_measurement_temperature 150(2)
_cell_measurement_theta_max 27.48
_cell_measurement_theta_min 3.51
_cell_volume 1725.20(6)
_computing_cell_refinement 'HKL Scalepack (Otwinski & Minor, 1997)'
_computing_data_collection 'Collect (Nonius BV, 1997-2000)'
_computing_data_reduction 'HKL Denzo & Scalepack (Otwinski & Minor 1997)'
_computing_molecular_graphics 'Ortep-3 for Windows (Farrugia, 1997)'
_computing_publication_material 'WinGX publication routines (Farrugia, 1999)'
_computing_structure_refinement 'SHELXL-97 (Sheldrick, 1997)'
_computing_structure_solution
;
SIR97- Altomare A., Burla M.C., Camalli M., Cascarano G.L., Giacovazzo C. ,
Guagliardi A., Moliterni A.G.G., Polidori G.,Spagna R.
(1999) J. Appl. Cryst. 32, 115-119.
;
_diffrn_ambient_temperature 150(2)
_diffrn_measured_fraction_theta_full 0.993
_diffrn_measured_fraction_theta_max 0.993
_diffrn_measurement_device_type 'nonius kappa ccd'
_diffrn_measurement_method ccd
_diffrn_radiation_monochromator graphite
_diffrn_radiation_type MoK\a
_diffrn_radiation_wavelength 0.71073
_diffrn_reflns_av_R_equivalents 0.0493
_diffrn_reflns_av_sigmaI/netI 0.0345
_diffrn_reflns_limit_h_max 23
_diffrn_reflns_limit_h_min -24
_diffrn_reflns_limit_k_max 12
_diffrn_reflns_limit_k_min -12
_diffrn_reflns_limit_l_max 14
_diffrn_reflns_limit_l_min -14
_diffrn_reflns_number 17062
_diffrn_reflns_theta_full 27.48
_diffrn_reflns_theta_max 27.48
_diffrn_reflns_theta_min 3.88
_diffrn_source 'fine-focus sealed tube'
_diffrn_source_type 'Nonius Kappa CCD'
_exptl_absorpt_coefficient_mu 0.360
_exptl_absorpt_correction_type none
_exptl_crystal_colour colourless
_exptl_crystal_density_diffrn 1.321
_exptl_crystal_density_meas ?
_exptl_crystal_density_method .
_exptl_crystal_description block
_exptl_crystal_F_000 720
_exptl_crystal_size_max 0.35
_exptl_crystal_size_mid 0.33
_exptl_crystal_size_min 0.30
_refine_diff_density_max 0.376
_refine_diff_density_min -0.601
_refine_diff_density_rms 0.072
_refine_ls_abs_structure_details 'Flack H D (1983), Acta Cryst. A39, 876-881'
_refine_ls_abs_structure_Flack -0.03(3)
_refine_ls_extinction_method none
_refine_ls_goodness_of_fit_ref 1.075
_refine_ls_hydrogen_treatment mixed
_refine_ls_matrix_type full
_refine_ls_number_parameters 212
_refine_ls_number_reflns 3924
_refine_ls_number_restraints 1
_refine_ls_restrained_S_all 1.075
_refine_ls_R_factor_all 0.0290
_refine_ls_R_factor_gt 0.0285
_refine_ls_shift/su_max 0.000
_refine_ls_shift/su_mean 0.000
_refine_ls_structure_factor_coef Fsqd
_refine_ls_weighting_details 'calc w=1/[\s^2^(Fo^2^)+(0.0415P)^2^+0.6809P] where P=(Fo^2^+2Fc^2^)/3'
_refine_ls_weighting_scheme calc
_refine_ls_wR_factor_gt 0.0702
_refine_ls_wR_factor_ref 0.0706
_reflns_number_gt 3894
_reflns_number_total 3924
_reflns_threshold_expression >2sigma(I)
_cod_data_source_file b716304e.txt
_cod_data_source_block R3ZrOiPr2
_cod_original_sg_symbol_H-M 'C 2'
_cod_database_code 7003471

loop_
_symmetry_equiv_pos_as_xyz
'x, y, z'
'-x, y, -z'
'x+1/2, y+1/2, z'
'-x+1/2, y+1/2, -z'

loop_
_atom_site_label
_atom_site_type_symbol
_atom_site_fract_x
_atom_site_fract_y
_atom_site_fract_z
_atom_site_U_iso_or_equiv
_atom_site_adp_type
_atom_site_occupancy
_atom_site_symmetry_multiplicity
_atom_site_calc_flag
_atom_site_refinement_flags
_atom_site_disorder_assembly
_atom_site_disorder_group
Zr1 Zr 0.0000 0.133000(9) 0.0000 0.02288(8) Uani 1 2 d S . .
O1 O 0.10557(8) 0.17651(14) -0.00091(14) 0.0264(3) Uani 1 1 d . . .
N1 N 0.06253(11) 0.3178(2) 0.17434(19) 0.0216(3) Uani 1 1 d . . .
C1 C 0.17665(12) 0.2447(2) 0.06848(19) 0.0229(4) Uani 1 1 d . . .
O2 O 0.04446(11) 0.00230(18) 0.15467(17) 0.0310(4) Uani 1 1 d . . .
C2 C 0.19312(11) 0.3386(2) 0.17751(19) 0.0228(4) Uani 1 1 d . . .
C3 C 0.26994(12) 0.4083(2) 0.2477(2) 0.0252(4) Uani 1 1 d . . .
H3 H 0.2806 0.4719 0.3207 0.030 Uiso 1 1 calc R . .
C4 C 0.33005(12) 0.3874(2) 0.2140(2) 0.0278(4) Uani 1 1 d . . .
C5 C 0.31193(12) 0.2944(2) 0.1050(2) 0.0294(4) Uani 1 1 d . . .
H5 H 0.3520 0.2787 0.0791 0.035 Uiso 1 1 calc R . .
C6 C 0.23751(13) 0.2247(2) 0.0338(2) 0.0280(4) Uani 1 1 d . . .
H6 H 0.2274 0.1623 -0.0398 0.034 Uiso 1 1 calc R . .
C7 C 0.41357(13) 0.4569(3) 0.2945(3) 0.0376(5) Uani 1 1 d . . .
H7A H 0.4141 0.5226 0.3625 0.056 Uiso 1 1 calc R . .
H7B H 0.4246 0.5077 0.2293 0.056 Uiso 1 1 calc R . .
H7C H 0.4561 0.3855 0.3437 0.056 Uiso 1 1 calc R . .
C8 C 0.13538(12) 0.3681(2) 0.2237(2) 0.0238(4) Uani 1 1 d . . .
H8 H 0.1583(16) 0.437(3) 0.301(3) 0.033(6) Uiso 1 1 d . . .
C9 C 0.01416(12) 0.3748(2) 0.2370(2) 0.0235(4) Uani 1 1 d . . .
H9 H -0.0272 0.3016 0.2235 0.028 Uiso 1 1 calc R . .
C10 C -0.03412(13) 0.5009(2) 0.1505(2) 0.0299(4) Uani 1 1 d . . .
H10A H 0.0043 0.5740 0.1581 0.045 Uiso 1 1 calc R . .
H10B H -0.0689 0.5368 0.1853 0.045 Uiso 1 1 calc R . .
H10C H -0.0689 0.4731 0.0523 0.045 Uiso 1 1 calc R . .
C11 C 0.06597(12) 0.4031(2) 0.3935(2) 0.0239(4) Uani 1 1 d . . .
C12 C 0.08608(18) 0.5357(3) 0.4501(3) 0.0410(6) Uani 1 1 d . . .
H12 H 0.0672 0.6146 0.3897 0.049 Uiso 1 1 calc R . .
C13 C 0.13349(19) 0.5560(3) 0.5938(3) 0.0484(7) Uani 1 1 d . . .
H13 H 0.1466 0.6483 0.6305 0.058 Uiso 1 1 calc R . .
C14 C 0.16156(14) 0.4431(3) 0.6835(2) 0.0370(5) Uani 1 1 d . . .
H14 H 0.1937 0.4568 0.7818 0.044 Uiso 1 1 calc R . .
C15 C 0.14236(17) 0.3103(3) 0.6284(3) 0.0441(6) Uani 1 1 d . . .
H15 H 0.1619 0.2315 0.6890 0.053 Uiso 1 1 calc R . .
C16 C 0.09464(16) 0.2909(2) 0.4850(2) 0.0393(5) Uani 1 1 d . . .
H16 H 0.0813 0.1985 0.4486 0.047 Uiso 1 1 calc R . .
C17 C 0.08504(15) -0.1189(3) 0.2303(2) 0.0345(5) Uani 1 1 d . . .
H17 H 0.0433 -0.1798 0.2344 0.041 Uiso 1 1 calc R . .
C18 C 0.1495(2) -0.0820(4) 0.3775(3) 0.0677(10) Uani 1 1 d . . .
H18A H 0.1855 -0.0089 0.3763 0.102 Uiso 1 1 calc R . .
H18B H 0.1824 -0.1652 0.4249 0.102 Uiso 1 1 calc R . .
H18C H 0.1228 -0.0478 0.4276 0.102 Uiso 1 1 calc R . .
C19 C 0.12053(15) -0.1995(3) 0.1578(3) 0.0419(6) Uani 1 1 d . . .
H19A H 0.0760 -0.2289 0.0652 0.063 Uiso 1 1 calc R . .
H19B H 0.1494 -0.2823 0.2134 0.063 Uiso 1 1 calc R . .
H19C H 0.1594 -0.1401 0.1474 0.063 Uiso 1 1 calc R . .

loop_
_atom_site_aniso_label
_atom_site_aniso_U_11
_atom_site_aniso_U_22
_atom_site_aniso_U_33
_atom_site_aniso_U_23
_atom_site_aniso_U_13
_atom_site_aniso_U_12
Zr1 0.02616(12) 0.02000(11) 0.02042(11) 0.000 0.01048(8) 0.000
O1 0.0259(6) 0.0272(7) 0.0252(7) -0.0050(5) 0.0125(5) 0.0005(5)
N1 0.0246(8) 0.0198(9) 0.0218(8) -0.0007(7) 0.0129(7) 0.0015(7)
C1 0.0240(9) 0.0241(9) 0.0193(9) 0.0034(7) 0.0103(7) 0.0035(7)
O2 0.0349(8) 0.0262(9) 0.0285(8) 0.0066(7) 0.0139(7) 0.0038(7)
C2 0.0229(9) 0.0223(9) 0.0219(9) 0.0008(7) 0.0106(7) 0.0014(7)
C3 0.0255(9) 0.0256(9) 0.0237(9) 0.0015(7) 0.0121(7) 0.0012(8)
C4 0.0258(9) 0.0288(10) 0.0295(10) 0.0085(8) 0.0146(8) 0.0038(8)
C5 0.0276(9) 0.0359(11) 0.0296(10) 0.0088(8) 0.0184(8) 0.0090(8)
C6 0.0305(10) 0.0313(10) 0.0234(9) 0.0008(8) 0.0147(8) 0.0057(8)
C7 0.0280(10) 0.0454(13) 0.0408(12) 0.0006(10) 0.0186(10) -0.0018(10)
C8 0.0252(9) 0.0237(9) 0.0226(9) -0.0012(7) 0.0124(7) 0.0002(7)
C9 0.0238(9) 0.0228(9) 0.0259(9) -0.0033(7) 0.0143(8) -0.0007(7)
C10 0.0304(10) 0.0293(10) 0.0302(10) -0.0023(8) 0.0157(8) 0.0032(8)
C11 0.0255(9) 0.0259(9) 0.0239(9) -0.0038(7) 0.0153(7) -0.0019(7)
C12 0.0614(15) 0.0245(10) 0.0324(12) -0.0041(9) 0.0206(11) 0.0007(11)
C13 0.0679(17) 0.0335(14) 0.0355(13) -0.0118(10) 0.0206(12) 0.0012(12)
C14 0.0338(11) 0.0498(14) 0.0260(10) -0.0086(10) 0.0144(9) -0.0011(10)
C15 0.0526(14) 0.0392(13) 0.0294(11) 0.0054(10) 0.0130(10) 0.0007(11)
C16 0.0504(13) 0.0255(11) 0.0318(11) -0.0013(8) 0.0137(10) -0.0049(10)
C17 0.0388(12) 0.0332(12) 0.0337(11) 0.0113(9) 0.0202(10) 0.0122(10)
C18 0.0629(19) 0.088(3) 0.0294(13) -0.0016(14) 0.0074(12) 0.0339(18)
C19 0.0382(12) 0.0386(13) 0.0493(14) -0.0012(11) 0.0228(11) 0.0072(10)

loop_
_atom_type_symbol
_atom_type_description
_atom_type_scat_dispersion_real
_atom_type_scat_dispersion_imag
_atom_type_scat_source
C C 0.0033 0.0016 'International Tables Vol C Tables 4.2.6.8 and 6.1.1.4'
H H 0.0000 0.0000 'International Tables Vol C Tables 4.2.6.8 and 6.1.1.4'
N N 0.0061 0.0033 'International Tables Vol C Tables 4.2.6.8 and 6.1.1.4'
O O 0.0106 0.0060 'International Tables Vol C Tables 4.2.6.8 and 6.1.1.4'
Zr Zr -2.9673 0.5597 'International Tables Vol C Tables 4.2.6.8 and 6.1.1.4'

loop_
_geom_angle_atom_site_label_1
_geom_angle_atom_site_label_2
_geom_angle_atom_site_label_3
_geom_angle
_geom_angle_site_symmetry_1
_geom_angle_site_symmetry_3
_geom_angle_publ_flag
O2 Zr1 O2 99.63(10) 2 . ?
O2 Zr1 O1 96.11(6) 2 . ?
O2 Zr1 O1 98.98(7) . . ?
O2 Zr1 O1 98.98(7) 2 2 ?
O2 Zr1 O1 96.11(6) . 2 ?
O1 Zr1 O1 156.51(8) . 2 ?
O2 Zr1 N1 171.41(7) 2 . ?
O2 Zr1 N1 86.97(6) . . ?
O1 Zr1 N1 77.31(6) . . ?
O1 Zr1 N1 85.67(6) 2 . ?
O2 Zr1 N1 86.97(6) 2 2 ?
O2 Zr1 N1 171.41(7) . 2 ?
O1 Zr1 N1 85.67(6) . 2 ?
O1 Zr1 N1 77.31(6) 2 2 ?
N1 Zr1 N1 87.03(8) . 2 ?
C1 O1 Zr1 142.79(12) . . ?
C8 N1 C9 115.93(17) . . ?
C8 N1 Zr1 126.01(14) . . ?
C9 N1 Zr1 117.98(12) . . ?
O1 C1 C6 120.06(18) . . ?
O1 C1 C2 121.64(17) . . ?
C6 C1 C2 118.30(18) . . ?
C17 O2 Zr1 156.81(16) . . ?
C1 C2 C3 119.11(17) . . ?
C1 C2 C8 123.65(18) . . ?
C3 C2 C8 117.24(17) . . ?
C4 C3 C2 122.47(19) . . ?
C4 C3 H3 118.8 . . ?
C2 C3 H3 118.8 . . ?
C3 C4 C5 117.26(19) . . ?
C3 C4 C7 122.0(2) . . ?
C5 C4 C7 120.65(19) . . ?
C6 C5 C4 121.93(18) . . ?
C6 C5 H5 119.0 . . ?
C4 C5 H5 119.0 . . ?
C5 C6 C1 120.93(19) . . ?
C5 C6 H6 119.5 . . ?
C1 C6 H6 119.5 . . ?
C4 C7 H7A 109.5 . . ?
C4 C7 H7B 109.5 . . ?
H7A C7 H7B 109.5 . . ?
C4 C7 H7C 109.5 . . ?
H7A C7 H7C 109.5 . . ?
H7B C7 H7C 109.5 . . ?
N1 C8 C2 127.57(19) . . ?
N1 C8 H8 121.2(15) . . ?
C2 C8 H8 111.2(15) . . ?
N1 C9 C10 107.62(16) . . ?
N1 C9 C11 114.01(16) . . ?
C10 C9 C11 114.13(16) . . ?
N1 C9 H9 106.9 . . ?
C10 C9 H9 106.9 . . ?
C11 C9 H9 106.9 . . ?
C9 C10 H10A 109.5 . . ?
C9 C10 H10B 109.5 . . ?
H10A C10 H10B 109.5 . . ?
C9 C10 H10C 109.5 . . ?
H10A C10 H10C 109.5 . . ?
H10B C10 H10C 109.5 . . ?
C12 C11 C16 117.6(2) . . ?
C12 C11 C9 123.46(19) . . ?
C16 C11 C9 118.94(18) . . ?
C11 C12 C13 121.3(2) . . ?
C11 C12 H12 119.4 . . ?
C13 C12 H12 119.4 . . ?
C14 C13 C12 120.4(2) . . ?
C14 C13 H13 119.8 . . ?
C12 C13 H13 119.8 . . ?
C15 C14 C13 119.0(2) . . ?
C15 C14 H14 120.5 . . ?
C13 C14 H14 120.5 . . ?
C14 C15 C16 120.3(2) . . ?
C14 C15 H15 119.9 . . ?
C16 C15 H15 119.9 . . ?
C11 C16 C15 121.5(2) . . ?
C11 C16 H16 119.3 . . ?
C15 C16 H16 119.3 . . ?
O2 C17 C18 110.5(2) . . ?
O2 C17 C19 110.95(19) . . ?
C18 C17 C19 111.9(2) . . ?
O2 C17 H17 107.8 . . ?
C18 C17 H17 107.8 . . ?
C19 C17 H17 107.8 . . ?
C17 C18 H18A 109.5 . . ?
C17 C18 H18B 109.5 . . ?
H18A C18 H18B 109.5 . . ?
C17 C18 H18C 109.5 . . ?
H18A C18 H18C 109.5 . . ?
H18B C18 H18C 109.5 . . ?
C17 C19 H19A 109.5 . . ?
C17 C19 H19B 109.5 . . ?
H19A C19 H19B 109.5 . . ?
C17 C19 H19C 109.5 . . ?
H19A C19 H19C 109.5 . . ?
H19B C19 H19C 109.5 . . ?

loop_
_geom_bond_atom_site_label_1
_geom_bond_atom_site_label_2
_geom_bond_distance
_geom_bond_site_symmetry_2
_geom_bond_publ_flag
Zr1 O2 1.9355(16) 2 ?
Zr1 O2 1.9355(16) . ?
Zr1 O1 2.0425(14) . ?
Zr1 O1 2.0425(14) 2 ?
Zr1 N1 2.4350(19) . ?
Zr1 N1 2.4350(19) 2 ?
O1 C1 1.327(2) . ?
N1 C8 1.285(3) . ?
N1 C9 1.507(2) . ?
C1 C6 1.401(3) . ?
C1 C2 1.410(3) . ?
O2 C17 1.405(3) . ?
C2 C3 1.413(3) . ?
C2 C8 1.453(3) . ?
C3 C4 1.380(3) . ?
C3 H3 0.9500 . ?
C4 C5 1.398(3) . ?
C4 C7 1.511(3) . ?
C5 C6 1.381(3) . ?
C5 H5 0.9500 . ?
C6 H6 0.9500 . ?
C7 H7A 0.9800 . ?
C7 H7B 0.9800 . ?
C7 H7C 0.9800 . ?
C8 H8 0.99(3) . ?
C9 C10 1.520(3) . ?
C9 C11 1.522(3) . ?
C9 H9 1.0000 . ?
C10 H10A 0.9800 . ?
C10 H10B 0.9800 . ?
C10 H10C 0.9800 . ?
C11 C12 1.379(3) . ?
C11 C16 1.383(3) . ?
C12 C13 1.389(4) . ?
C12 H12 0.9500 . ?
C13 C14 1.378(4) . ?
C13 H13 0.9500 . ?
C14 C15 1.374(4) . ?
C14 H14 0.9500 . ?
C15 C16 1.386(3) . ?
C15 H15 0.9500 . ?
C16 H16 0.9500 . ?
C17 C18 1.498(4) . ?
C17 C19 1.501(3) . ?
C17 H17 1.0000 . ?
C18 H18A 0.9800 . ?
C18 H18B 0.9800 . ?
C18 H18C 0.9800 . ?
C19 H19A 0.9800 . ?
C19 H19B 0.9800 . ?
C19 H19C 0.9800 . ?
